data_4334990
loop_
_publ_author_name
'Keith Searles'
'Atanu K. Das'
'Ren\'e W. Buell'
'Maren Pink'
'Chun-Hsing Chen'
'Kuntal Pal'
'David Gene Morgan'
'Daniel J. Mindiola'
'Kenneth G. Caulton'

_publ_section_title
;
 Correction to 2,2'-Pyridylpyrrolide Ligand Redistribution Following
 Reduction
;
_journal_name_full 'Inorganic Chemistry'
_journal_page_first 6231
_journal_page_last 6231
_journal_paper_doi 10.1021/ic401081m
_journal_volume 52
_journal_year 2013
_chemical_formula_sum 'C80 H46 F36 Fe2 K2 N12'
_chemical_formula_weight 2049.19
_chemical_name_systematic
; 
 ? 
;
_space_group_IT_number 15
_symmetry_cell_setting monoclinic
_symmetry_space_group_name_Hall '-C 2yc'
_symmetry_space_group_name_H-M 'C 1 2/c 1'
_atom_sites_solution_hydrogens geom
_atom_sites_solution_primary direct
_atom_sites_solution_secondary difmap
_audit_creation_method SHELXL-97
_cell_angle_alpha 90.00
_cell_angle_beta 114.266(2)
_cell_angle_gamma 90.00
_cell_formula_units_Z 4
_cell_length_a 32.8931(11)
_cell_length_b 10.0070(4)
_cell_length_c 27.0087(9)
_cell_measurement_reflns_used 5609
_cell_measurement_temperature 150(2)
_cell_measurement_theta_max 63.21
_cell_measurement_theta_min 4.66
_cell_volume 8104.7(5)
_computing_cell_refinement 'APEX II v2010.11.3 (Bruker, 2010)'
_computing_data_collection 'APEX II v2010.11.3 (Bruker, 2010)'
_computing_data_reduction 'APEX II v2010.11.3 (Bruker, 2010)'
_computing_molecular_graphics 'SHELXTL (Bruker, 2010)'
_computing_publication_material 'SHELXTL (Bruker, 2010)'
_computing_structure_refinement 'SHELXL-97 (Sheldrick, 2010)'
_computing_structure_solution 'SIR-2004 (Burla et al., 2005)'
_diffrn_ambient_temperature 150(2)
_diffrn_detector 'CCD area detector'
_diffrn_detector_area_resol_mean 83.33
_diffrn_detector_type 'Bruker APEXII'
_diffrn_measured_fraction_theta_full 0.989
_diffrn_measured_fraction_theta_max 0.989
_diffrn_measurement_details '0.30 degree frames measured for 30 seconds each'
_diffrn_measurement_device 'APEX Kappa Duo'
_diffrn_measurement_device_type Kappa
_diffrn_measurement_method 'omega and phi scans'
_diffrn_radiation_monochromator graphite
_diffrn_radiation_source 'fine-focus sealed tube'
_diffrn_radiation_type CuK\a
_diffrn_radiation_wavelength 1.54178
_diffrn_reflns_av_R_equivalents 0.0649
_diffrn_reflns_av_sigmaI/netI 0.0384
_diffrn_reflns_limit_h_max 38
_diffrn_reflns_limit_h_min -38
_diffrn_reflns_limit_k_max 11
_diffrn_reflns_limit_k_min -11
_diffrn_reflns_limit_l_max 30
_diffrn_reflns_limit_l_min -31
_diffrn_reflns_number 45862
_diffrn_reflns_theta_full 66.49
_diffrn_reflns_theta_max 66.49
_diffrn_reflns_theta_min 4.66
_exptl_absorpt_coefficient_mu 5.035
_exptl_absorpt_correction_T_max 0.8240
_exptl_absorpt_correction_T_min 0.7195
_exptl_absorpt_correction_type multi-scan
_exptl_absorpt_process_details 'SADABS, R. Blessing; 1995'
_exptl_crystal_colour orange
_exptl_crystal_density_diffrn 1.679
_exptl_crystal_description block
_exptl_crystal_F_000 4096
_exptl_crystal_size_max 0.07
_exptl_crystal_size_mid 0.05
_exptl_crystal_size_min 0.04
_refine_diff_density_max 0.404
_refine_diff_density_min -0.471
_refine_diff_density_rms 0.052
_refine_ls_extinction_method none
_refine_ls_goodness_of_fit_ref 1.024
_refine_ls_hydrogen_treatment constr
_refine_ls_matrix_type full
_refine_ls_number_parameters 613
_refine_ls_number_reflns 7060
_refine_ls_number_restraints 30
_refine_ls_restrained_S_all 1.025
_refine_ls_R_factor_all 0.0633
_refine_ls_R_factor_gt 0.0457
_refine_ls_shift/su_max 0.001
_refine_ls_shift/su_mean 0.000
_refine_ls_structure_factor_coef Fsqd
_refine_ls_weighting_details 'calc w=1/[\s^2^(Fo^2^)+(0.0563P)^2^+12.3859P] where P=(Fo^2^+2Fc^2^)/3'
_refine_ls_weighting_scheme calc
_refine_ls_wR_factor_gt 0.1125
_refine_ls_wR_factor_ref 0.1238
_reflns_number_gt 5428
_reflns_number_total 7060
_reflns_threshold_expression >2sigma(I)
_cod_data_source_file ic401081m_si_003.cif
_cod_data_source_block 11051
_cod_original_sg_symbol_H-M 'C 1 2/c 1 '
_cod_database_code 4334990

loop_
_symmetry_equiv_pos_as_xyz
'x, y, z'
'-x, y, -z+1/2'
'x+1/2, y+1/2, z'
'-x+1/2, y+1/2, -z+1/2'
'-x, -y, -z'
'x, -y, z-1/2'
'-x+1/2, -y+1/2, -z'
'x+1/2, -y+1/2, z-1/2'

loop_
_atom_site_label
_atom_site_type_symbol
_atom_site_fract_x
_atom_site_fract_y
_atom_site_fract_z
_atom_site_U_iso_or_equiv
_atom_site_adp_type
_atom_site_occupancy
_atom_site_symmetry_multiplicity
_atom_site_calc_flag
_atom_site_refinement_flags
_atom_site_disorder_assembly
_atom_site_disorder_group
Fe1 Fe 0.376713(17) 0.28304(5) 0.415299(17) 0.04353(15) Uani 1 1 d . A .
K1 K 0.34321(3) 0.37670(9) 0.55193(3) 0.0633(2) Uani 1 1 d . . .
F1 F 0.36409(8) -0.0300(3) 0.62499(9) 0.0869(8) Uani 1 1 d . A .
F2 F 0.41265(8) -0.1197(2) 0.60131(9) 0.0712(6) Uani 1 1 d . A .
F3 F 0.42510(7) 0.0723(2) 0.63905(7) 0.0618(5) Uani 1 1 d . A .
F4 F 0.26136(7) 0.1632(3) 0.38388(7) 0.0752(7) Uani 1 1 d . A .
F5 F 0.23840(6) 0.1093(3) 0.44491(9) 0.0740(6) Uani 1 1 d . . .
F6 F 0.26092(7) 0.3096(3) 0.44158(9) 0.0726(6) Uani 1 1 d . A .
N1 N 0.43743(8) 0.2129(3) 0.48046(9) 0.0443(6) Uani 1 1 d . A .
N2 N 0.35325(8) 0.1717(3) 0.46942(9) 0.0429(6) Uani 1 1 d . A .
C1 C 0.47806(11) 0.2307(4) 0.48146(13) 0.0505(8) Uani 1 1 d . . .
H1 H 0.4807 0.2839 0.4538 0.061 Uiso 1 1 calc R . .
C2 C 0.51619(11) 0.1761(4) 0.52037(14) 0.0543(8) Uani 1 1 d . . .
H2 H 0.5446 0.1928 0.5202 0.065 Uiso 1 1 calc R . .
C3 C 0.51191(11) 0.0964(4) 0.55964(13) 0.0559(9) Uani 1 1 d . . .
H3 H 0.5375 0.0558 0.5868 0.067 Uiso 1 1 calc R . .
C4 C 0.47025(11) 0.0761(4) 0.55929(12) 0.0496(8) Uani 1 1 d . A .
H4 H 0.4670 0.0212 0.5861 0.060 Uiso 1 1 calc R . .
C5 C 0.43315(10) 0.1365(3) 0.51947(11) 0.0413(7) Uani 1 1 d . . .
C6 C 0.38749(9) 0.1228(3) 0.51484(11) 0.0399(7) Uani 1 1 d . A .
C7 C 0.37006(10) 0.0618(3) 0.54910(12) 0.0445(7) Uani 1 1 d . A .
C8 C 0.32359(11) 0.0729(3) 0.52304(13) 0.0477(7) Uani 1 1 d . A .
H8 H 0.3018 0.0172 0.5310 0.057 Uiso 1 1 calc R . .
C9 C 0.31491(10) 0.1385(3) 0.47505(12) 0.0458(7) Uani 1 1 d . A .
C10 C 0.39302(12) -0.0032(4) 0.60274(13) 0.0554(9) Uani 1 1 d . . .
C11 C 0.27021(11) 0.1791(4) 0.43604(13) 0.0561(9) Uani 1 1 d . . .
F7 F 0.45159(9) -0.0657(3) 0.26381(10) 0.0876(8) Uani 1 1 d . . .
F8 F 0.43283(7) 0.1304(2) 0.23097(7) 0.0665(6) Uani 1 1 d . . .
F9 F 0.48931(7) 0.1035(3) 0.30676(8) 0.0759(7) Uani 1 1 d . . .
F10 F 0.34312(8) -0.1982(2) 0.34978(9) 0.0712(6) Uani 1 1 d . . .
F11 F 0.37088(7) -0.0922(2) 0.42557(8) 0.0657(6) Uani 1 1 d . . .
F12 F 0.31055(7) -0.0222(2) 0.36171(9) 0.0698(6) Uani 1 1 d . . .
N3 N 0.41236(10) 0.3931(3) 0.37359(10) 0.0535(7) Uani 1 1 d . . .
N4 N 0.38493(8) 0.1378(3) 0.36115(9) 0.0444(6) Uani 1 1 d . . .
C12 C 0.42258(15) 0.5249(4) 0.37901(15) 0.0655(10) Uani 1 1 d . . .
H12 H 0.4141 0.5765 0.4028 0.079 Uiso 1 1 calc R . .
C13 C 0.44448(16) 0.5876(4) 0.35196(15) 0.0731(12) Uani 1 1 d . . .
H13 H 0.4511 0.6803 0.3568 0.088 Uiso 1 1 calc R . .
C14 C 0.45660(15) 0.5123(5) 0.31762(15) 0.0726(12) Uani 1 1 d . . .
H14 H 0.4723 0.5523 0.2988 0.087 Uiso 1 1 calc R . .
C15 C 0.44582(12) 0.3793(4) 0.31073(13) 0.0588(9) Uani 1 1 d . . .
H15 H 0.4533 0.3274 0.2863 0.071 Uiso 1 1 calc R . .
C16 C 0.42393(11) 0.3204(4) 0.33950(12) 0.0485(8) Uani 1 1 d . . .
C17 C 0.41099(10) 0.1797(3) 0.33536(11) 0.0409(7) Uani 1 1 d . . .
C18 C 0.41885(11) 0.0701(4) 0.30751(12) 0.0490(8) Uani 1 1 d . . .
C19 C 0.39614(11) -0.0394(4) 0.31582(12) 0.0486(8) Uani 1 1 d . . .
H19 H 0.3944 -0.1269 0.3015 0.058 Uiso 1 1 calc R . .
C20 C 0.37681(10) 0.0061(3) 0.34920(12) 0.0462(7) Uani 1 1 d . . .
C21 C 0.44800(13) 0.0614(4) 0.27767(14) 0.0606(10) Uani 1 1 d . . .
C22 C 0.35072(11) -0.0740(4) 0.37170(13) 0.0510(8) Uani 1 1 d . . .
F13 F 0.24001(9) 0.6376(3) 0.42983(12) 0.0920(8) Uani 1 1 d . . .
F14 F 0.28227(12) 0.7913(4) 0.4807(2) 0.170(2) Uani 1 1 d . . .
F15 F 0.26536(12) 0.7892(3) 0.3946(2) 0.158(2) Uani 1 1 d . . .
F16 F 0.44811(9) 0.6298(3) 0.56707(10) 0.0885(8) Uani 1 1 d . A .
F17 F 0.46100(8) 0.5055(2) 0.50995(9) 0.0738(6) Uani 1 1 d . A .
F18 F 0.43602(8) 0.4169(2) 0.56448(8) 0.0743(7) Uani 1 1 d . A .
N5 N 0.31385(11) 0.3554(3) 0.35502(11) 0.0612(8) Uani 1 1 d . A .
N6 N 0.36566(12) 0.4712(3) 0.44842(11) 0.0599(8) Uani 1 1 d . . .
C23 C 0.29204(15) 0.3001(5) 0.30659(15) 0.0803(14) Uani 1 1 d . . .
H23 H 0.3049 0.2248 0.2971 0.096 Uiso 1 1 calc R . .
C24 C 0.25161(19) 0.3467(7) 0.26933(17) 0.114(2) Uani 1 1 d . . .
H24 H 0.2372 0.3051 0.2348 0.137 Uiso 1 1 calc R . .
C25 C 0.2327(2) 0.4534(7) 0.28297(19) 0.122(2) Uani 1 1 d . . .
H25 H 0.2045 0.4862 0.2585 0.146 Uiso 1 1 calc R . .
C26 C 0.25503(19) 0.5131(6) 0.3327(2) 0.1012(18) Uani 1 1 d . A .
H26 H 0.2424 0.5884 0.3425 0.121 Uiso 1 1 calc R . .
C27 C 0.29614(15) 0.4637(4) 0.36870(15) 0.0680(11) Uani 1 1 d . . .
C28 C 0.32359(15) 0.5216(4) 0.42141(16) 0.0624(10) Uani 1 1 d . A .
C29 C 0.31692(17) 0.6281(4) 0.4507(2) 0.0758(13) Uani 1 1 d . . .
C30 C 0.35638(18) 0.6467(4) 0.4958(2) 0.0812(15) Uani 1 1 d . A .
H30 H 0.3658 0.7339 0.5153 0.097 Uiso 1 1 calc R . .
C31 C 0.38579(15) 0.5507(4) 0.49337(16) 0.0654(11) Uani 1 1 d . A .
C32 C 0.27662(19) 0.7121(5) 0.4387(3) 0.104(2) Uani 1 1 d . A .
C33 C 0.43173(17) 0.5267(4) 0.53234(17) 0.0718(12) Uani 1 1 d . . .
C1S C 0.3524(6) 0.4135(15) 0.7003(8) 0.082(3) Uani 0.461(7) 1 d PGDU A 1
C2S C 0.3421(5) 0.5460(16) 0.6847(8) 0.087(2) Uani 0.461(7) 1 d PGDU A 1
H2S H 0.3179 0.5883 0.6891 0.105 Uiso 0.461(7) 1 calc PR A 1
C3S C 0.3672(4) 0.6165(10) 0.6627(5) 0.084(3) Uani 0.461(7) 1 d PGDU A 1
H3S H 0.3601 0.7071 0.6521 0.101 Uiso 0.461(7) 1 calc PR A 1
C4S C 0.4025(4) 0.5546(11) 0.6564(5) 0.079(3) Uani 0.461(7) 1 d PGDU A 1
H4S H 0.4196 0.6028 0.6413 0.095 Uiso 0.461(7) 1 calc PR A 1
C5S C 0.4128(5) 0.4221(12) 0.6720(6) 0.088(3) Uani 0.461(7) 1 d PGDU A 1
H5S H 0.4370 0.3798 0.6676 0.106 Uiso 0.461(7) 1 calc PR A 1
C6S C 0.3878(6) 0.3516(10) 0.6939(7) 0.076(3) Uani 0.461(7) 1 d PGDU A 1
H6S H 0.3948 0.2611 0.7046 0.091 Uiso 0.461(7) 1 calc PR A 1
C7S C 0.3245(4) 0.3470(19) 0.7243(5) 0.144(6) Uani 0.461(7) 1 d PDU A 1
H7S1 H 0.2949 0.3887 0.7103 0.216 Uiso 0.461(7) 1 calc PR A 1
H7S2 H 0.3387 0.3562 0.7639 0.216 Uiso 0.461(7) 1 calc PR A 1
H7S3 H 0.3214 0.2520 0.7146 0.216 Uiso 0.461(7) 1 calc PR A 1
C2D C 0.3546(5) 0.5340(15) 0.6795(7) 0.087(2) Uani 0.539(7) 1 d PD A 2
C3D C 0.3894(4) 0.5813(11) 0.6697(5) 0.084(3) Uani 0.539(7) 1 d PD A 2
H3D H 0.3912 0.6738 0.6629 0.101 Uiso 0.539(7) 1 calc PR A 2
C4D C 0.4217(4) 0.4967(11) 0.6698(4) 0.079(3) Uani 0.539(7) 1 d PD A 2
H4D H 0.4464 0.5317 0.6643 0.095 Uiso 0.539(7) 1 calc PR A 2
C5D C 0.4195(5) 0.3641(12) 0.6774(6) 0.088(3) Uani 0.539(7) 1 d PD A 2
H5D H 0.4424 0.3073 0.6768 0.106 Uiso 0.539(7) 1 calc PR A 2
C6D C 0.3850(6) 0.3106(12) 0.6858(6) 0.076(3) Uani 0.539(7) 1 d PD A 2
H6D H 0.3831 0.2169 0.6899 0.091 Uiso 0.539(7) 1 calc PR A 2
C1D C 0.3528(6) 0.3953(15) 0.6881(7) 0.082(3) Uani 0.539(7) 1 d PD A 2
H1D H 0.3291 0.3600 0.6956 0.099 Uiso 0.539(7) 1 calc PR A 2
C7D C 0.3203(5) 0.619(2) 0.6891(8) 0.258(15) Uani 0.539(7) 1 d PD A 2
H7D1 H 0.3349 0.6985 0.7103 0.388 Uiso 0.539(7) 1 calc PR A 2
H7D2 H 0.3066 0.5673 0.7090 0.388 Uiso 0.539(7) 1 calc PR A 2
H7D3 H 0.2971 0.6474 0.6540 0.388 Uiso 0.539(7) 1 calc PR A 2

loop_
_atom_site_aniso_label
_atom_site_aniso_U_11
_atom_site_aniso_U_22
_atom_site_aniso_U_33
_atom_site_aniso_U_23
_atom_site_aniso_U_13
_atom_site_aniso_U_12
Fe1 0.0528(3) 0.0537(3) 0.0278(2) -0.0006(2) 0.0203(2) 0.0036(2)
K1 0.0756(5) 0.0638(5) 0.0703(5) -0.0141(4) 0.0500(4) -0.0178(4)
F1 0.0715(14) 0.130(2) 0.0661(14) 0.0420(14) 0.0355(12) -0.0032(14)
F2 0.0777(14) 0.0582(14) 0.0646(13) 0.0129(10) 0.0159(11) 0.0018(11)
F3 0.0693(12) 0.0790(15) 0.0317(9) 0.0001(9) 0.0153(9) -0.0051(11)
F4 0.0520(11) 0.135(2) 0.0347(10) -0.0080(11) 0.0137(9) 0.0144(12)
F5 0.0439(11) 0.115(2) 0.0632(13) -0.0012(12) 0.0221(10) -0.0035(11)
F6 0.0693(13) 0.0898(18) 0.0614(13) 0.0079(11) 0.0296(11) 0.0283(12)
N1 0.0481(14) 0.0540(17) 0.0328(12) -0.0047(11) 0.0187(11) -0.0080(12)
N2 0.0436(13) 0.0562(16) 0.0290(12) -0.0037(11) 0.0152(11) 0.0005(12)
C1 0.0506(18) 0.063(2) 0.0416(17) -0.0052(15) 0.0230(15) -0.0109(16)
C2 0.0446(18) 0.069(2) 0.0510(19) -0.0114(17) 0.0212(15) -0.0098(16)
C3 0.0443(17) 0.074(3) 0.0431(18) -0.0066(16) 0.0113(15) -0.0003(16)
C4 0.0514(18) 0.061(2) 0.0355(16) 0.0016(14) 0.0171(14) 0.0013(15)
C5 0.0430(16) 0.0516(19) 0.0294(14) -0.0064(13) 0.0149(12) -0.0064(14)
C6 0.0420(15) 0.0486(18) 0.0285(14) -0.0040(12) 0.0139(12) -0.0035(13)
C7 0.0475(17) 0.0512(19) 0.0344(15) -0.0012(13) 0.0162(13) -0.0062(14)
C8 0.0493(18) 0.053(2) 0.0417(17) -0.0032(14) 0.0198(14) -0.0085(15)
C9 0.0421(16) 0.060(2) 0.0351(15) -0.0040(14) 0.0160(13) -0.0003(14)
C10 0.056(2) 0.069(3) 0.0435(18) 0.0073(17) 0.0219(16) -0.0092(18)
C11 0.0461(18) 0.085(3) 0.0404(18) -0.0046(17) 0.0207(15) 0.0043(18)
F7 0.123(2) 0.0823(18) 0.0839(16) -0.0027(13) 0.0691(16) 0.0257(15)
F8 0.0811(14) 0.0894(16) 0.0344(10) 0.0005(10) 0.0290(10) 0.0072(12)
F9 0.0512(12) 0.127(2) 0.0553(12) 0.0031(12) 0.0274(10) 0.0120(12)
F10 0.0876(15) 0.0628(14) 0.0661(13) -0.0152(11) 0.0347(12) -0.0192(11)
F11 0.0781(14) 0.0712(14) 0.0452(11) 0.0018(9) 0.0228(10) -0.0147(11)
F12 0.0558(12) 0.0842(16) 0.0739(14) 0.0006(12) 0.0311(11) -0.0053(11)
N3 0.0704(18) 0.0568(19) 0.0381(14) -0.0005(12) 0.0271(13) -0.0008(14)
N4 0.0442(13) 0.0543(17) 0.0320(12) 0.0001(11) 0.0131(11) 0.0008(12)
C12 0.102(3) 0.052(2) 0.052(2) 0.0003(17) 0.042(2) -0.004(2)
C13 0.113(3) 0.063(3) 0.051(2) -0.0052(18) 0.041(2) -0.022(2)
C14 0.097(3) 0.080(3) 0.051(2) -0.003(2) 0.040(2) -0.025(2)
C15 0.070(2) 0.074(3) 0.0389(17) -0.0084(16) 0.0296(17) -0.0119(19)
C16 0.0505(18) 0.066(2) 0.0282(14) -0.0011(14) 0.0159(13) -0.0033(16)
C17 0.0406(15) 0.055(2) 0.0258(13) -0.0020(13) 0.0127(12) 0.0024(13)
C18 0.0472(17) 0.068(2) 0.0298(15) 0.0004(14) 0.0137(13) 0.0075(16)
C19 0.0522(18) 0.055(2) 0.0339(15) -0.0051(14) 0.0132(14) 0.0032(15)
C20 0.0429(16) 0.053(2) 0.0342(15) -0.0038(14) 0.0077(13) 0.0002(14)
C21 0.066(2) 0.080(3) 0.0416(18) -0.0012(17) 0.0278(17) 0.0113(19)
C22 0.0491(18) 0.058(2) 0.0401(17) -0.0057(15) 0.0130(14) -0.0051(16)
F13 0.1066(19) 0.0739(16) 0.135(2) -0.0284(15) 0.0889(18) -0.0314(14)
F14 0.128(3) 0.125(3) 0.322(6) -0.141(4) 0.159(3) -0.063(2)
F15 0.138(3) 0.0673(19) 0.345(6) 0.069(3) 0.174(4) 0.0329(18)
F16 0.125(2) 0.0840(17) 0.0827(16) -0.0450(13) 0.0698(16) -0.0506(15)
F17 0.0937(16) 0.0836(16) 0.0673(13) -0.0243(11) 0.0566(13) -0.0322(13)
F18 0.0995(17) 0.0828(16) 0.0537(12) -0.0166(11) 0.0445(12) -0.0326(13)
N5 0.075(2) 0.074(2) 0.0387(15) 0.0060(14) 0.0275(14) 0.0218(16)
N6 0.094(2) 0.0557(18) 0.0452(16) -0.0050(13) 0.0438(16) -0.0051(17)
C23 0.084(3) 0.109(4) 0.0357(19) 0.004(2) 0.0119(19) 0.036(3)
C24 0.112(4) 0.167(6) 0.041(2) 0.007(3) 0.008(2) 0.069(4)
C25 0.125(4) 0.170(6) 0.054(3) 0.029(3) 0.021(3) 0.089(4)
C26 0.125(4) 0.113(4) 0.074(3) 0.031(3) 0.049(3) 0.066(4)
C27 0.094(3) 0.068(3) 0.055(2) 0.0143(19) 0.044(2) 0.023(2)
C28 0.091(3) 0.053(2) 0.068(2) 0.0086(18) 0.058(2) 0.006(2)
C29 0.106(3) 0.049(2) 0.111(4) -0.014(2) 0.084(3) -0.018(2)
C30 0.122(4) 0.054(2) 0.118(4) -0.027(2) 0.100(4) -0.030(2)
C31 0.097(3) 0.062(2) 0.061(2) -0.0150(18) 0.058(2) -0.025(2)
C32 0.112(4) 0.065(3) 0.191(6) -0.034(4) 0.119(4) -0.024(3)
C33 0.112(3) 0.065(3) 0.067(2) -0.026(2) 0.065(3) -0.038(2)
C1S 0.071(3) 0.135(6) 0.030(7) 0.008(5) 0.010(4) -0.025(3)
C2S 0.089(7) 0.106(5) 0.063(4) -0.009(4) 0.028(5) 0.022(5)
C3S 0.119(9) 0.066(5) 0.052(4) -0.011(4) 0.019(7) -0.006(5)
C4S 0.106(8) 0.090(8) 0.045(5) -0.014(4) 0.036(5) -0.027(5)
C5S 0.111(6) 0.087(9) 0.082(5) -0.028(7) 0.055(4) -0.011(6)
C6S 0.101(4) 0.069(7) 0.045(5) -0.011(6) 0.018(4) -0.012(6)
C7S 0.093(8) 0.231(17) 0.087(8) 0.053(10) 0.016(6) -0.051(10)
C2D 0.089(7) 0.106(5) 0.063(4) -0.009(4) 0.028(5) 0.022(5)
C3D 0.119(9) 0.066(5) 0.052(4) -0.011(4) 0.019(7) -0.006(5)
C4D 0.106(8) 0.090(8) 0.045(5) -0.014(4) 0.036(5) -0.027(5)
C5D 0.111(6) 0.087(9) 0.082(5) -0.028(7) 0.055(4) -0.011(6)
C6D 0.101(4) 0.069(7) 0.045(5) -0.011(6) 0.018(4) -0.012(6)
C1D 0.071(3) 0.135(6) 0.030(7) 0.008(5) 0.010(4) -0.025(3)
C7D 0.134(12) 0.27(2) 0.25(2) -0.157(18) -0.046(12) 0.123(14)

loop_
_atom_type_symbol
_atom_type_description
_atom_type_scat_dispersion_real
_atom_type_scat_dispersion_imag
_atom_type_scat_source
C C 0.0181 0.0091 'International Tables Vol C Tables 4.2.6.8 and 6.1.1.4'
H H 0.0000 0.0000 'International Tables Vol C Tables 4.2.6.8 and 6.1.1.4'
N N 0.0311 0.0180 'International Tables Vol C Tables 4.2.6.8 and 6.1.1.4'
F F 0.0727 0.0534 'International Tables Vol C Tables 4.2.6.8 and 6.1.1.4'
K K 0.3868 1.0657 'International Tables Vol C Tables 4.2.6.8 and 6.1.1.4'
Fe Fe -1.1336 3.1974 'International Tables Vol C Tables 4.2.6.8 and 6.1.1.4'

loop_
_geom_angle_atom_site_label_1
_geom_angle_atom_site_label_2
_geom_angle_atom_site_label_3
_geom_angle
_geom_angle_site_symmetry_1
_geom_angle_site_symmetry_3
N4 Fe1 N5 93.59(10) . .
N4 Fe1 N1 90.11(9) . .
N5 Fe1 N1 175.38(10) . .
N4 Fe1 N6 161.76(10) . .
N5 Fe1 N6 75.55(12) . .
N1 Fe1 N6 101.56(11) . .
N4 Fe1 N2 106.46(10) . .
N5 Fe1 N2 100.41(11) . .
N1 Fe1 N2 75.85(9) . .
N6 Fe1 N2 90.10(10) . .
N4 Fe1 N3 75.58(10) . .
N5 Fe1 N3 89.59(11) . .
N1 Fe1 N3 94.02(10) . .
N6 Fe1 N3 89.52(11) . .
N2 Fe1 N3 169.57(10) . .
F5 K1 F18 166.77(8) 7_556 .
F5 K1 C9 91.88(8) 7_556 .
F18 K1 C9 101.33(7) . .
F5 K1 C31 130.90(11) 7_556 .
F18 K1 C31 46.36(10) . .
C9 K1 C31 99.79(9) . .
F5 K1 C8 87.32(9) 7_556 .
F18 K1 C8 104.91(8) . .
C9 K1 C8 25.61(8) . .
C31 K1 C8 120.99(9) . .
F5 K1 C5S 105.7(2) 7_556 .
F18 K1 C5S 65.2(2) . .
C9 K1 C5S 134.9(2) . .
C31 K1 C5S 99.0(3) . .
C8 K1 C5S 112.7(2) . .
F5 K1 N2 116.60(7) 7_556 .
F18 K1 N2 76.46(6) . .
C9 K1 N2 25.54(7) . .
C31 K1 N2 78.51(9) . .
C8 K1 N2 42.50(7) . .
C5S K1 N2 125.56(18) . .
F5 K1 F6 64.43(6) 7_556 .
F18 K1 F6 125.41(6) . .
C9 K1 F6 44.67(7) . .
C31 K1 F6 91.72(9) . .
C8 K1 F6 63.38(8) . .
C5S K1 F6 168.8(2) . .
N2 K1 F6 59.53(6) . .
F5 K1 C30 107.27(11) 7_556 .
F18 K1 C30 66.84(11) . .
C9 K1 C30 113.55(10) . .
C31 K1 C30 25.36(11) . .
C8 K1 C30 138.68(10) . .
C5S K1 C30 100.5(3) . .
N2 K1 C30 98.09(9) . .
F6 K1 C30 87.89(11) . .
F5 K1 C4S 101.18(18) 7_556 .
F18 K1 C4S 66.41(17) . .
C9 K1 C4S 159.0(2) . .
C31 K1 C4S 84.07(18) . .
C8 K1 C4S 137.8(2) . .
C5S K1 C4S 25.18(10) . .
N2 K1 C4S 141.04(19) . .
F6 K1 C4S 156.3(2) . .
C30 K1 C4S 78.3(2) . .
F5 K1 C7 109.17(8) 7_556 .
F18 K1 C7 81.85(7) . .
C9 K1 C7 40.73(8) . .
C31 K1 C7 110.51(10) . .
C8 K1 C7 25.06(8) . .
C5S K1 C7 94.2(2) . .
N2 K1 C7 41.36(7) . .
F6 K1 C7 84.76(7) . .
C30 K1 C7 134.97(9) . .
C4S K1 C7 118.6(2) . .
F5 K1 C6 128.02(8) 7_556 .
F18 K1 C6 64.77(7) . .
C9 K1 C6 40.15(8) . .
C31 K1 C6 85.86(9) . .
C8 K1 C6 41.09(8) . .
C5S K1 C6 101.55(18) . .
N2 K1 C6 24.49(7) . .
F6 K1 C6 82.16(6) . .
C30 K1 C6 110.13(9) . .
C4S K1 C6 120.6(2) . .
C7 K1 C6 24.83(7) . .
C11 F5 K1 145.0(2) . 7_556
C11 F6 K1 99.37(17) . .
C1 N1 C5 118.8(3) . .
C1 N1 Fe1 123.6(2) . .
C5 N1 Fe1 117.3(2) . .
C6 N2 C9 105.6(2) . .
C6 N2 Fe1 112.93(19) . .
C9 N2 Fe1 141.3(2) . .
C6 N2 K1 83.42(16) . .
C9 N2 K1 73.17(16) . .
Fe1 N2 K1 107.82(10) . .
N1 C1 C2 123.5(3) . .
N1 C1 H1 118.2 . .
C2 C1 H1 118.2 . .
C1 C2 C3 117.9(3) . .
C1 C2 H2 121.1 . .
C3 C2 H2 121.1 . .
C2 C3 C4 119.6(3) . .
C2 C3 H3 120.2 . .
C4 C3 H3 120.2 . .
C3 C4 C5 119.6(3) . .
C3 C4 H4 120.2 . .
C5 C4 H4 120.2 . .
N1 C5 C4 120.5(3) . .
N1 C5 C6 114.7(3) . .
C4 C5 C6 124.8(3) . .
N2 C6 C7 109.6(3) . .
N2 C6 C5 118.7(3) . .
C7 C6 C5 131.6(3) . .
N2 C6 K1 72.09(16) . .
C7 C6 K1 77.53(18) . .
C5 C6 K1 118.1(2) . .
C8 C7 C6 106.8(3) . .
C8 C7 C10 122.6(3) . .
C6 C7 C10 130.5(3) . .
C8 C7 K1 71.74(19) . .
C6 C7 K1 77.64(19) . .
C10 C7 K1 115.7(2) . .
C9 C8 C7 105.8(3) . .
C9 C8 K1 73.4(2) . .
C7 C8 K1 83.2(2) . .
C9 C8 H8 125.4 . .
C7 C8 H8 125.4 . .
K1 C8 H8 125.4 . .
N2 C9 C8 112.1(3) . .
N2 C9 C11 123.2(3) . .
C8 C9 C11 124.5(3) . .
N2 C9 K1 81.29(17) . .
C8 C9 K1 81.00(19) . .
C11 C9 K1 102.0(2) . .
F3 C10 F2 105.6(3) . .
F3 C10 F1 105.9(3) . .
F2 C10 F1 106.1(3) . .
F3 C10 C7 113.5(3) . .
F2 C10 C7 114.3(3) . .
F1 C10 C7 110.8(3) . .
F4 C11 F5 106.1(3) . .
F4 C11 F6 105.7(3) . .
F5 C11 F6 104.5(3) . .
F4 C11 C9 116.5(3) . .
F5 C11 C9 110.3(3) . .
F6 C11 C9 112.9(3) . .
C16 N3 C12 118.2(3) . .
C16 N3 Fe1 115.8(2) . .
C12 N3 Fe1 125.9(2) . .
C20 N4 C17 106.2(3) . .
C20 N4 Fe1 138.5(2) . .
C17 N4 Fe1 114.6(2) . .
N3 C12 C13 123.3(4) . .
N3 C12 H12 118.3 . .
C13 C12 H12 118.3 . .
C12 C13 C14 118.1(4) . .
C12 C13 H13 121.0 . .
C14 C13 H13 121.0 . .
C15 C14 C13 119.5(4) . .
C15 C14 H14 120.2 . .
C13 C14 H14 120.2 . .
C14 C15 C16 120.1(3) . .
C14 C15 H15 120.0 . .
C16 C15 H15 120.0 . .
N3 C16 C15 120.7(3) . .
N3 C16 C17 114.7(3) . .
C15 C16 C17 124.6(3) . .
N4 C17 C18 108.8(3) . .
N4 C17 C16 118.6(3) . .
C18 C17 C16 132.6(3) . .
C19 C18 C17 107.3(3) . .
C19 C18 C21 123.2(3) . .
C17 C18 C21 129.4(3) . .
C20 C19 C18 105.5(3) . .
C20 C19 H19 127.2 . .
C18 C19 H19 127.2 . .
N4 C20 C19 112.2(3) . .
N4 C20 C22 121.4(3) . .
C19 C20 C22 126.4(3) . .
F9 C21 F8 106.7(3) . .
F9 C21 F7 106.2(3) . .
F8 C21 F7 105.5(3) . .
F9 C21 C18 113.0(3) . .
F8 C21 C18 113.9(3) . .
F7 C21 C18 110.9(3) . .
F12 C22 F11 106.2(3) . .
F12 C22 F10 106.1(3) . .
F11 C22 F10 105.7(3) . .
F12 C22 C20 113.5(3) . .
F11 C22 C20 114.1(3) . .
F10 C22 C20 110.6(3) . .
C33 F18 K1 101.7(2) . .
C23 N5 C27 119.0(3) . .
C23 N5 Fe1 124.4(3) . .
C27 N5 Fe1 116.7(3) . .
C28 N6 C31 105.8(3) . .
C28 N6 Fe1 113.7(2) . .
C31 N6 Fe1 139.7(3) . .
C28 N6 K1 91.60(19) . .
C31 N6 K1 67.20(17) . .
Fe1 N6 K1 103.45(11) . .
N5 C23 C24 123.2(4) . .
N5 C23 H23 118.4 . .
C24 C23 H23 118.4 . .
C25 C24 C23 118.6(5) . .
C25 C24 H24 120.7 . .
C23 C24 H24 120.7 . .
C24 C25 C26 119.1(5) . .
C24 C25 H25 120.4 . .
C26 C25 H25 120.4 . .
C25 C26 C27 120.2(5) . .
C25 C26 H26 119.9 . .
C27 C26 H26 119.9 . .
N5 C27 C26 119.8(4) . .
N5 C27 C28 115.0(4) . .
C26 C27 C28 125.2(4) . .
N6 C28 C29 109.8(4) . .
N6 C28 C27 117.4(3) . .
C29 C28 C27 132.7(4) . .
C30 C29 C28 107.1(4) . .
C30 C29 C32 123.0(4) . .
C28 C29 C32 129.9(5) . .
C29 C30 C31 106.6(4) . .
C29 C30 K1 92.5(2) . .
C31 C30 K1 70.8(2) . .
C29 C30 H30 124.0 . .
C31 C30 H30 124.0 . .
K1 C30 H30 124.0 . .
N6 C31 C30 110.6(4) . .
N6 C31 C33 121.4(4) . .
C30 C31 C33 127.9(4) . .
N6 C31 K1 88.3(2) . .
C30 C31 K1 83.8(2) . .
C33 C31 K1 95.3(2) . .
F14 C32 F15 107.8(5) . .
F14 C32 F13 106.4(4) . .
F15 C32 F13 105.0(5) . .
F14 C32 C29 110.6(6) . .
F15 C32 C29 114.5(4) . .
F13 C32 C29 112.1(4) . .
F17 C33 F16 106.1(3) . .
F17 C33 F18 104.5(4) . .
F16 C33 F18 105.3(3) . .
F17 C33 C31 114.8(3) . .
F16 C33 C31 112.0(4) . .
F18 C33 C31 113.2(3) . .
F17 C33 K1 142.3(2) . .
F16 C33 K1 110.0(2) . .
F18 C33 K1 55.73(18) . .
C31 C33 K1 60.15(19) . .
C2S C1S C6S 120.0 . .
C2S C1S C7S 116.3(12) . .
C6S C1S C7S 123.7(12) . .
C1S C2S C3S 120.0 . .
C1S C2S H2S 120.0 . .
C3S C2S H2S 120.0 . .
C4S C3S C2S 120.0 . .
C4S C3S H3S 120.0 . .
C2S C3S H3S 120.0 . .
C3S C4S C5S 120.0 . .
C3S C4S K1 96.8(6) . .
C5S C4S K1 73.9(5) . .
C3S C4S H4S 120.0 . .
C5S C4S H4S 120.0 . .
K1 C4S H4S 99.1 . .
C4S C5S C6S 120.0 . .
C4S C5S K1 80.9(5) . .
C6S C5S K1 93.4(6) . .
C4S C5S H5S 120.0 . .
C6S C5S H5S 120.0 . .
K1 C5S H5S 95.7 . .
C5S C6S C1S 120.0 . .
C5S C6S K1 63.3(5) . .
C1S C6S K1 96.2(6) . .
C5S C6S H6S 120.0 . .
C1S C6S H6S 120.0 . .
K1 C6S H6S 109.9 . .
C3D C2D C1D 117.9(9) . .
C3D C2D C7D 125.5(13) . .
C1D C2D C7D 116.2(13) . .
C4D C3D C2D 120.2(9) . .
C4D C3D H3D 119.9 . .
C2D C3D H3D 119.9 . .
C5D C4D C3D 121.5(10) . .
C5D C4D K1 74.1(8) . .
C3D C4D K1 85.8(7) . .
C5D C4D H4D 119.3 . .
C3D C4D H4D 119.3 . .
K1 C4D H4D 110.8 . .
C4D C5D C6D 121.0(10) . .
C4D C5D K1 82.6(8) . .
C6D C5D K1 81.4(7) . .
C4D C5D H5D 119.5 . .
C6D C5D H5D 119.5 . .
K1 C5D H5D 106.4 . .
C5D C6D C1D 118.5(10) . .
C5D C6D K1 75.1(7) . .
C1D C6D K1 86.9(6) . .
C5D C6D H6D 120.7 . .
C1D C6D H6D 120.7 . .
K1 C6D H6D 107.7 . .
C6D C1D C2D 120.8(9) . .
C6D C1D H1D 119.6 . .
C2D C1D H1D 119.6 . .
C2D C7D H7D1 109.5 . .
C2D C7D H7D2 109.5 . .
H7D1 C7D H7D2 109.5 . .
C2D C7D H7D3 109.5 . .
H7D1 C7D H7D3 109.5 . .
H7D2 C7D H7D3 109.5 . .

loop_
_geom_bond_atom_site_label_1
_geom_bond_atom_site_label_2
_geom_bond_distance
_geom_bond_site_symmetry_2
Fe1 N4 2.156(3) .
Fe1 N5 2.164(3) .
Fe1 N1 2.166(3) .
Fe1 N6 2.179(3) .
Fe1 N2 2.214(3) .
Fe1 N3 2.223(3) .
K1 F5 2.724(2) 7_556
K1 F18 2.958(2) .
K1 C9 3.045(3) .
K1 C31 3.052(4) .
K1 C8 3.139(4) .
K1 C5S 3.140(16) .
K1 N2 3.145(3) .
K1 F6 3.167(2) .
K1 C30 3.213(4) .
K1 C4S 3.226(12) .
K1 C7 3.282(3) .
K1 C6 3.283(3) .
F1 C10 1.345(4) .
F2 C10 1.341(4) .
F3 C10 1.340(4) .
F4 C11 1.326(4) .
F5 C11 1.359(4) .
F5 K1 2.724(2) 7_556
F6 C11 1.364(5) .
N1 C1 1.338(4) .
N1 C5 1.355(4) .
N2 C6 1.370(4) .
N2 C9 1.371(4) .
C1 C2 1.375(5) .
C1 H1 0.9500 .
C2 C3 1.380(5) .
C2 H2 0.9500 .
C3 C4 1.381(5) .
C3 H3 0.9500 .
C4 C5 1.390(4) .
C4 H4 0.9500 .
C5 C6 1.461(4) .
C6 C7 1.412(4) .
C7 C8 1.400(4) .
C7 C10 1.481(5) .
C8 C9 1.374(4) .
C8 H8 1.0000 .
C9 C11 1.471(5) .
F7 C21 1.344(5) .
F8 C21 1.342(4) .
F9 C21 1.328(4) .
F10 C22 1.355(4) .
F11 C22 1.340(4) .
F12 C22 1.340(4) .
N3 C16 1.346(4) .
N3 C12 1.354(5) .
N4 C20 1.357(4) .
N4 C17 1.374(4) .
C12 C13 1.371(5) .
C12 H12 0.9500 .
C13 C14 1.375(6) .
C13 H13 0.9500 .
C14 C15 1.370(6) .
C14 H14 0.9500 .
C15 C16 1.389(5) .
C15 H15 0.9500 .
C16 C17 1.461(5) .
C17 C18 1.412(5) .
C18 C19 1.395(5) .
C18 C21 1.487(5) .
C19 C20 1.377(4) .
C19 H19 0.9500 .
C20 C22 1.475(5) .
F13 C32 1.351(5) .
F14 C32 1.332(6) .
F15 C32 1.338(8) .
F16 C33 1.348(4) .
F17 C33 1.348(4) .
F18 C33 1.371(5) .
N5 C23 1.327(5) .
N5 C27 1.351(5) .
N6 C28 1.368(5) .
N6 C31 1.373(5) .
C23 C24 1.378(6) .
C23 H23 0.9500 .
C24 C25 1.359(8) .
C24 H24 0.9500 .
C25 C26 1.374(8) .
C25 H25 0.9500 .
C26 C27 1.392(6) .
C26 H26 0.9500 .
C27 C28 1.457(6) .
C28 C29 1.397(5) .
C29 C30 1.381(7) .
C29 C32 1.489(7) .
C30 C31 1.384(6) .
C30 H30 1.0000 .
C31 C33 1.463(6) .
C1S C2S 1.3900 .
C1S C6S 1.3900 .
C1S C7S 1.482(12) .
C2S C3S 1.3900 .
C2S H2S 0.9500 .
C3S C4S 1.3900 .
C3S H3S 0.9500 .
C4S C5S 1.3900 .
C4S H4S 0.9500 .
C5S C6S 1.3900 .
C5S H5S 0.9500 .
C6S H6S 0.9500 .
C7S H7S1 0.9800 .
C7S H7S2 0.9800 .
C7S H7S3 0.9800 .
C2D C3D 1.363(13) .
C2D C1D 1.412(12) .
C2D C7D 1.520(14) .
C3D C4D 1.356(12) .
C3D H3D 0.9500 .
C4D C5D 1.350(12) .
C4D H4D 0.9500 .
C5D C6D 1.354(12) .
C5D H5D 0.9500 .
C6D C1D 1.379(11) .
C6D H6D 0.9500 .
C1D H1D 0.9500 .
C7D H7D1 0.9800 .
C7D H7D2 0.9800 .
C7D H7D3 0.9800 .

loop_
_geom_torsion_atom_site_label_1
_geom_torsion_atom_site_label_2
_geom_torsion_atom_site_label_3
_geom_torsion_atom_site_label_4
_geom_torsion
_geom_torsion_site_symmetry_1
F5 K1 F6 C11 -116.08(19) 7_556
F18 K1 F6 C11 74.2(2) .
C9 K1 F6 C11 6.32(18) .
C31 K1 F6 C11 108.54(19) .
C8 K1 F6 C11 -15.60(18) .
C5S K1 F6 C11 -87.3(10) .
N2 K1 F6 C11 32.95(17) .
C30 K1 F6 C11 133.61(19) .
C4S K1 F6 C11 -172.3(4) .
C7 K1 F6 C11 -1.91(18) .
C6 K1 F6 C11 22.96(18) .
N4 Fe1 N1 C1 68.9(3) .
N5 Fe1 N1 C1 -147.9(14) .
N6 Fe1 N1 C1 -97.0(3) .
N2 Fe1 N1 C1 175.8(3) .
N3 Fe1 N1 C1 -6.7(3) .
N4 Fe1 N1 C5 -104.9(2) .
N5 Fe1 N1 C5 38.3(16) .
N6 Fe1 N1 C5 89.2(2) .
N2 Fe1 N1 C5 2.1(2) .
N3 Fe1 N1 C5 179.6(2) .
N4 Fe1 N2 C6 88.1(2) .
N5 Fe1 N2 C6 -175.0(2) .
N1 Fe1 N2 C6 2.2(2) .
N6 Fe1 N2 C6 -99.7(2) .
N3 Fe1 N2 C6 -11.8(7) .
N4 Fe1 N2 C9 -96.5(3) .
N5 Fe1 N2 C9 0.4(4) .
N1 Fe1 N2 C9 177.7(4) .
N6 Fe1 N2 C9 75.8(3) .
N3 Fe1 N2 C9 163.7(5) .
N4 Fe1 N2 K1 178.38(9) .
N5 Fe1 N2 K1 -84.69(11) .
N1 Fe1 N2 K1 92.54(10) .
N6 Fe1 N2 K1 -9.37(11) .
N3 Fe1 N2 K1 78.5(6) .
F5 K1 N2 C6 -124.23(17) 7_556
F18 K1 N2 C6 58.07(17) .
C9 K1 N2 C6 -108.5(3) .
C31 K1 N2 C6 105.58(19) .
C8 K1 N2 C6 -72.82(18) .
C5S K1 N2 C6 12.6(3) .
F6 K1 N2 C6 -155.50(19) .
C30 K1 N2 C6 121.78(19) .
C4S K1 N2 C6 40.3(4) .
C7 K1 N2 C6 -34.97(17) .
F5 K1 N2 C9 -15.69(19) 7_556
F18 K1 N2 C9 166.61(18) .
C31 K1 N2 C9 -145.9(2) .
C8 K1 N2 C9 35.72(18) .
C5S K1 N2 C9 121.2(3) .
F6 K1 N2 C9 -46.96(17) .
C30 K1 N2 C9 -129.7(2) .
C4S K1 N2 C9 148.9(3) .
C7 K1 N2 C9 73.57(19) .
C6 K1 N2 C9 108.5(3) .
F5 K1 N2 Fe1 123.76(10) 7_556
F18 K1 N2 Fe1 -53.95(9) .
C9 K1 N2 Fe1 139.4(2) .
C31 K1 N2 Fe1 -6.44(12) .
C8 K1 N2 Fe1 175.16(15) .
C5S K1 N2 Fe1 -99.4(3) .
F6 K1 N2 Fe1 92.48(10) .
C30 K1 N2 Fe1 9.77(14) .
C4S K1 N2 Fe1 -71.7(3) .
C7 K1 N2 Fe1 -146.98(15) .
C6 K1 N2 Fe1 -112.0(2) .
C5 N1 C1 C2 -0.4(5) .
Fe1 N1 C1 C2 -174.1(3) .
N1 C1 C2 C3 1.5(5) .
C1 C2 C3 C4 -1.1(5) .
C2 C3 C4 C5 -0.2(5) .
C1 N1 C5 C4 -1.0(4) .
Fe1 N1 C5 C4 173.1(2) .
C1 N1 C5 C6 -179.9(3) .
Fe1 N1 C5 C6 -5.8(3) .
C3 C4 C5 N1 1.3(5) .
C3 C4 C5 C6 -179.9(3) .
C9 N2 C6 C7 -1.3(3) .
Fe1 N2 C6 C7 175.8(2) .
K1 N2 C6 C7 69.1(2) .
C9 N2 C6 C5 176.8(3) .
Fe1 N2 C6 C5 -6.2(3) .
K1 N2 C6 C5 -112.8(3) .
C9 N2 C6 K1 -70.4(2) .
Fe1 N2 C6 K1 106.61(15) .
N1 C5 C6 N2 8.1(4) .
C4 C5 C6 N2 -170.8(3) .
N1 C5 C6 C7 -174.3(3) .
C4 C5 C6 C7 6.8(5) .
N1 C5 C6 K1 -75.9(3) .
C4 C5 C6 K1 105.2(3) .
F5 K1 C6 N2 69.79(19) 7_556
F18 K1 C6 N2 -114.21(18) .
C9 K1 C6 N2 39.33(17) .
C31 K1 C6 N2 -71.16(18) .
C8 K1 C6 N2 79.12(18) .
C5S K1 C6 N2 -169.5(3) .
F6 K1 C6 N2 21.15(16) .
C30 K1 C6 N2 -63.7(2) .
C4S K1 C6 N2 -151.8(2) .
C7 K1 C6 N2 115.6(3) .
F5 K1 C6 C7 -45.83(19) 7_556
F18 K1 C6 C7 130.17(18) .
C9 K1 C6 C7 -76.29(19) .
C31 K1 C6 C7 173.21(19) .
C8 K1 C6 C7 -36.51(17) .
C5S K1 C6 C7 74.8(3) .
N2 K1 C6 C7 -115.6(3) .
F6 K1 C6 C7 -94.48(17) .
C30 K1 C6 C7 -179.31(19) .
C4S K1 C6 C7 92.6(3) .
F5 K1 C6 C5 -176.61(18) 7_556
F18 K1 C6 C5 -0.61(19) .
C9 K1 C6 C5 152.9(3) .
C31 K1 C6 C5 42.4(2) .
C8 K1 C6 C5 -167.3(3) .
C5S K1 C6 C5 -55.9(3) .
N2 K1 C6 C5 113.6(3) .
F6 K1 C6 C5 134.7(2) .
C30 K1 C6 C5 49.9(2) .
C4S K1 C6 C5 -38.2(3) .
C7 K1 C6 C5 -130.8(3) .
N2 C6 C7 C8 0.7(4) .
C5 C6 C7 C8 -177.0(3) .
K1 C6 C7 C8 66.3(2) .
N2 C6 C7 C10 -178.9(3) .
C5 C6 C7 C10 3.3(6) .
K1 C6 C7 C10 -113.3(4) .
N2 C6 C7 K1 -65.6(2) .
C5 C6 C7 K1 116.6(3) .
F5 K1 C7 C8 30.63(19) 7_556
F18 K1 C7 C8 -156.91(18) .
C9 K1 C7 C8 -38.84(18) .
C31 K1 C7 C8 -119.85(19) .
C5S K1 C7 C8 138.9(3) .
N2 K1 C7 C8 -78.17(19) .
F6 K1 C7 C8 -29.97(18) .
C30 K1 C7 C8 -111.7(2) .
C4S K1 C7 C8 145.7(2) .
C6 K1 C7 C8 -112.6(3) .
F5 K1 C7 C6 143.25(16) 7_556
F18 K1 C7 C6 -44.29(16) .
C9 K1 C7 C6 73.77(18) .
C31 K1 C7 C6 -7.2(2) .
C8 K1 C7 C6 112.6(3) .
C5S K1 C7 C6 -108.5(3) .
N2 K1 C7 C6 34.45(15) .
F6 K1 C7 C6 82.65(17) .
C30 K1 C7 C6 0.9(3) .
C4S K1 C7 C6 -101.7(2) .
F5 K1 C7 C10 -87.5(2) 7_556
F18 K1 C7 C10 85.0(2) .
C9 K1 C7 C10 -157.0(3) .
C31 K1 C7 C10 122.0(2) .
C8 K1 C7 C10 -118.1(3) .
C5S K1 C7 C10 20.7(3) .
N2 K1 C7 C10 163.7(3) .
F6 K1 C7 C10 -148.1(2) .
C30 K1 C7 C10 130.2(2) .
C4S K1 C7 C10 27.5(3) .
C6 K1 C7 C10 129.3(3) .
C6 C7 C8 C9 0.1(4) .
C10 C7 C8 C9 179.8(3) .
K1 C7 C8 C9 70.5(2) .
C6 C7 C8 K1 -70.4(2) .
C10 C7 C8 K1 109.3(3) .
F5 K1 C8 C9 100.00(19) 7_556
F18 K1 C8 C9 -85.12(19) .
C31 K1 C8 C9 -37.4(2) .
C5S K1 C8 C9 -154.1(3) .
N2 K1 C8 C9 -35.60(17) .
F6 K1 C8 C9 37.38(17) .
C30 K1 C8 C9 -13.4(3) .
C4S K1 C8 C9 -156.3(3) .
C7 K1 C8 C9 -108.8(3) .
C6 K1 C8 C9 -72.66(19) .
F5 K1 C8 C7 -151.20(18) 7_556
F18 K1 C8 C7 23.69(19) .
C9 K1 C8 C7 108.8(3) .
C31 K1 C8 C7 71.4(2) .
C5S K1 C8 C7 -45.3(3) .
N2 K1 C8 C7 73.20(18) .
F6 K1 C8 C7 146.2(2) .
C30 K1 C8 C7 95.4(2) .
C4S K1 C8 C7 -47.5(3) .
C6 K1 C8 C7 36.15(16) .
C6 N2 C9 C8 1.4(4) .
Fe1 N2 C9 C8 -174.2(3) .
K1 N2 C9 C8 -76.5(3) .
C6 N2 C9 C11 176.6(3) .
Fe1 N2 C9 C11 1.0(5) .
K1 N2 C9 C11 98.6(3) .
C6 N2 C9 K1 77.9(2) .
Fe1 N2 C9 K1 -97.7(3) .
C7 C8 C9 N2 -1.0(4) .
K1 C8 C9 N2 76.7(2) .
C7 C8 C9 C11 -176.1(3) .
K1 C8 C9 C11 -98.4(3) .
C7 C8 C9 K1 -77.7(2) .
F5 K1 C9 N2 166.00(17) 7_556
F18 K1 C9 N2 -13.28(18) .
C31 K1 C9 N2 33.9(2) .
C8 K1 C9 N2 -114.2(3) .
C5S K1 C9 N2 -79.5(4) .
F6 K1 C9 N2 116.4(2) .
C30 K1 C9 N2 56.2(2) .
C4S K1 C9 N2 -65.1(5) .
C7 K1 C9 N2 -76.26(18) .
C6 K1 C9 N2 -37.55(16) .
F5 K1 C9 C8 -79.82(19) 7_556
F18 K1 C9 C8 100.90(19) .
C31 K1 C9 C8 148.1(2) .
C5S K1 C9 C8 34.7(4) .
N2 K1 C9 C8 114.2(3) .
F6 K1 C9 C8 -129.5(2) .
C30 K1 C9 C8 170.4(2) .
C4S K1 C9 C8 49.0(5) .
C7 K1 C9 C8 37.92(18) .
C6 K1 C9 C8 76.6(2) .
F5 K1 C9 C11 43.7(2) 7_556
F18 K1 C9 C11 -135.5(2) .
C31 K1 C9 C11 -88.4(2) .
C8 K1 C9 C11 123.6(3) .
C5S K1 C9 C11 158.2(4) .
N2 K1 C9 C11 -122.3(3) .
F6 K1 C9 C11 -5.91(17) .
C30 K1 C9 C11 -66.0(2) .
C4S K1 C9 C11 172.6(5) .
C7 K1 C9 C11 161.5(3) .
C6 K1 C9 C11 -159.8(3) .
C8 C7 C10 F3 -128.1(3) .
C6 C7 C10 F3 51.5(5) .
K1 C7 C10 F3 -44.1(3) .
C8 C7 C10 F2 110.7(4) .
C6 C7 C10 F2 -69.7(5) .
K1 C7 C10 F2 -165.3(2) .
C8 C7 C10 F1 -9.0(5) .
C6 C7 C10 F1 170.6(3) .
K1 C7 C10 F1 74.9(3) .
K1 F5 C11 F4 -92.5(4) 7_556
K1 F5 C11 F6 18.9(4) 7_556
K1 F5 C11 C9 140.5(3) 7_556
K1 F6 C11 F4 -138.5(2) .
K1 F6 C11 F5 109.9(2) .
K1 F6 C11 C9 -10.0(3) .
N2 C9 C11 F4 45.8(5) .
C8 C9 C11 F4 -139.7(4) .
K1 C9 C11 F4 133.1(3) .
N2 C9 C11 F5 166.7(3) .
C8 C9 C11 F5 -18.7(5) .
K1 C9 C11 F5 -106.0(3) .
N2 C9 C11 F6 -76.8(4) .
C8 C9 C11 F6 97.7(4) .
K1 C9 C11 F6 10.5(3) .
N4 Fe1 N3 C16 -3.9(2) .
N5 Fe1 N3 C16 -97.7(2) .
N1 Fe1 N3 C16 85.2(2) .
N6 Fe1 N3 C16 -173.3(2) .
N2 Fe1 N3 C16 98.8(6) .
N4 Fe1 N3 C12 175.1(3) .
N5 Fe1 N3 C12 81.3(3) .
N1 Fe1 N3 C12 -95.8(3) .
N6 Fe1 N3 C12 5.7(3) .
N2 Fe1 N3 C12 -82.2(7) .
N5 Fe1 N4 C20 -95.7(3) .
N1 Fe1 N4 C20 81.6(3) .
N6 Fe1 N4 C20 -148.2(4) .
N2 Fe1 N4 C20 6.3(3) .
N3 Fe1 N4 C20 175.7(3) .
N5 Fe1 N4 C17 95.9(2) .
N1 Fe1 N4 C17 -86.9(2) .
N6 Fe1 N4 C17 43.3(5) .
N2 Fe1 N4 C17 -162.17(19) .
N3 Fe1 N4 C17 7.2(2) .
C16 N3 C12 C13 -0.7(6) .
Fe1 N3 C12 C13 -179.7(3) .
N3 C12 C13 C14 0.0(7) .
C12 C13 C14 C15 1.2(7) .
C13 C14 C15 C16 -1.8(6) .
C12 N3 C16 C15 0.1(5) .
Fe1 N3 C16 C15 179.1(3) .
C12 N3 C16 C17 -179.0(3) .
Fe1 N3 C16 C17 0.1(4) .
C14 C15 C16 N3 1.2(6) .
C14 C15 C16 C17 -179.9(3) .
C20 N4 C17 C18 -0.3(3) .
Fe1 N4 C17 C18 171.76(19) .
C20 N4 C17 C16 178.0(3) .
Fe1 N4 C17 C16 -10.0(3) .
N3 C16 C17 N4 6.6(4) .
C15 C16 C17 N4 -172.4(3) .
N3 C16 C17 C18 -175.7(3) .
C15 C16 C17 C18 5.3(5) .
N4 C17 C18 C19 1.3(3) .
C16 C17 C18 C19 -176.6(3) .
N4 C17 C18 C21 -174.3(3) .
C16 C17 C18 C21 7.8(6) .
C17 C18 C19 C20 -1.7(3) .
C21 C18 C19 C20 174.2(3) .
C17 N4 C20 C19 -0.9(3) .
Fe1 N4 C20 C19 -169.9(2) .
C17 N4 C20 C22 178.0(3) .
Fe1 N4 C20 C22 8.9(5) .
C18 C19 C20 N4 1.6(4) .
C18 C19 C20 C22 -177.1(3) .
C19 C18 C21 F9 -123.5(4) .
C17 C18 C21 F9 51.5(5) .
C19 C18 C21 F8 114.5(4) .
C17 C18 C21 F8 -70.6(5) .
C19 C18 C21 F7 -4.3(5) .
C17 C18 C21 F7 170.6(3) .
N4 C20 C22 F12 54.5(4) .
C19 C20 C22 F12 -126.8(3) .
N4 C20 C22 F11 -67.3(4) .
C19 C20 C22 F11 111.4(4) .
N4 C20 C22 F10 173.7(3) .
C19 C20 C22 F10 -7.6(4) .
F5 K1 F18 C33 -72.8(4) 7_556
C9 K1 F18 C33 104.03(19) .
C31 K1 F18 C33 11.25(19) .
C8 K1 F18 C33 130.09(19) .
C5S K1 F18 C33 -121.5(3) .
N2 K1 F18 C33 98.18(19) .
F6 K1 F18 C33 62.4(2) .
C30 K1 F18 C33 -6.92(19) .
C4S K1 F18 C33 -93.9(3) .
C7 K1 F18 C33 139.98(19) .
C6 K1 F18 C33 121.07(19) .
N4 Fe1 N5 C23 7.2(4) .
N1 Fe1 N5 C23 -135.9(14) .
N6 Fe1 N5 C23 172.3(4) .
N2 Fe1 N5 C23 -100.3(4) .
N3 Fe1 N5 C23 82.7(4) .
N4 Fe1 N5 C27 -173.3(3) .
N1 Fe1 N5 C27 43.6(16) .
N6 Fe1 N5 C27 -8.2(3) .
N2 Fe1 N5 C27 79.2(3) .
N3 Fe1 N5 C27 -97.8(3) .
N4 Fe1 N6 C28 66.5(5) .
N5 Fe1 N6 C28 11.6(2) .
N1 Fe1 N6 C28 -164.7(2) .
N2 Fe1 N6 C28 -89.1(2) .
N3 Fe1 N6 C28 101.3(2) .
N4 Fe1 N6 C31 -125.2(4) .
N5 Fe1 N6 C31 179.9(4) .
N1 Fe1 N6 C31 3.6(4) .
N2 Fe1 N6 C31 79.2(4) .
N3 Fe1 N6 C31 -90.4(4) .
N4 Fe1 N6 K1 164.3(3) .
N5 Fe1 N6 K1 109.43(13) .
N1 Fe1 N6 K1 -66.86(12) .
N2 Fe1 N6 K1 8.71(11) .
N3 Fe1 N6 K1 -160.87(11) .
F5 K1 N6 C28 6.1(2) 7_556
F18 K1 N6 C28 -158.8(2) .
C9 K1 N6 C28 88.4(2) .
C31 K1 N6 C28 -106.5(3) .
C8 K1 N6 C28 99.3(2) .
C5S K1 N6 C28 -137.3(3) .
N2 K1 N6 C28 107.6(2) .
F6 K1 N6 C28 42.0(2) .
C30 K1 N6 C28 -68.6(3) .
C4S K1 N6 C28 -113.0(3) .
C7 K1 N6 C28 124.4(2) .
C6 K1 N6 C28 130.0(2) .
F5 K1 N6 C31 112.6(3) 7_556
F18 K1 N6 C31 -52.3(3) .
C9 K1 N6 C31 -165.1(3) .
C8 K1 N6 C31 -154.1(3) .
C5S K1 N6 C31 -30.7(3) .
N2 K1 N6 C31 -145.9(3) .
F6 K1 N6 C31 148.5(3) .
C30 K1 N6 C31 37.9(3) .
C4S K1 N6 C31 -6.4(3) .
C7 K1 N6 C31 -129.1(3) .
C6 K1 N6 C31 -123.5(3) .
F5 K1 N6 Fe1 -108.82(13) 7_556
F18 K1 N6 Fe1 86.35(13) .
C9 K1 N6 Fe1 -26.48(11) .
C31 K1 N6 Fe1 138.6(3) .
C8 K1 N6 Fe1 -15.53(14) .
C5S K1 N6 Fe1 107.9(2) .
N2 K1 N6 Fe1 -7.26(9) .
F6 K1 N6 Fe1 -72.89(11) .
C30 K1 N6 Fe1 176.5(2) .
C4S K1 N6 Fe1 132.2(2) .
C7 K1 N6 Fe1 9.49(13) .
C6 K1 N6 Fe1 15.15(11) .
C27 N5 C23 C24 -0.8(7) .
Fe1 N5 C23 C24 178.7(4) .
N5 C23 C24 C25 -0.9(10) .
C23 C24 C25 C26 1.6(10) .
C24 C25 C26 C27 -0.8(10) .
C23 N5 C27 C26 1.7(6) .
Fe1 N5 C27 C26 -177.9(4) .
C23 N5 C27 C28 -176.8(4) .
Fe1 N5 C27 C28 3.6(4) .
C25 C26 C27 N5 -0.9(8) .
C25 C26 C27 C28 177.4(5) .
C31 N6 C28 C29 -2.6(4) .
Fe1 N6 C28 C29 169.6(2) .
K1 N6 C28 C29 64.1(3) .
C31 N6 C28 C27 173.9(3) .
Fe1 N6 C28 C27 -13.9(4) .
K1 N6 C28 C27 -119.3(3) .
N5 C27 C28 N6 7.0(5) .
C26 C27 C28 N6 -171.4(4) .
N5 C27 C28 C29 -177.4(4) .
C26 C27 C28 C29 4.2(7) .
N6 C28 C29 C30 2.1(4) .
C27 C28 C29 C30 -173.7(4) .
N6 C28 C29 C32 -178.3(4) .
C27 C28 C29 C32 5.8(7) .
C28 C29 C30 C31 -0.7(4) .
C32 C29 C30 C31 179.7(4) .
C28 C29 C30 K1 -71.4(3) .
C32 C29 C30 K1 109.0(4) .
F5 K1 C30 C29 -54.2(2) 7_556
F18 K1 C30 C29 138.5(3) .
C9 K1 C30 C29 45.8(3) .
C31 K1 C30 C29 106.7(4) .
C8 K1 C30 C29 52.1(3) .
C5S K1 C30 C29 -164.4(3) .
N2 K1 C30 C29 67.0(2) .
F6 K1 C30 C29 8.2(2) .
C4S K1 C30 C29 -152.4(3) .
C7 K1 C30 C29 88.7(3) .
C6 K1 C30 C29 89.1(2) .
F5 K1 C30 C31 -160.9(3) 7_556
F18 K1 C30 C31 31.8(3) .
C9 K1 C30 C31 -60.9(3) .
C8 K1 C30 C31 -54.6(4) .
C5S K1 C30 C31 88.9(3) .
N2 K1 C30 C31 -39.7(3) .
F6 K1 C30 C31 -98.5(3) .
C4S K1 C30 C31 100.9(3) .
C7 K1 C30 C31 -18.0(4) .
C6 K1 C30 C31 -17.6(3) .
C28 N6 C31 C30 2.2(4) .
Fe1 N6 C31 C30 -166.7(3) .
K1 N6 C31 C30 -82.8(3) .
C28 N6 C31 C33 -179.9(3) .
Fe1 N6 C31 C33 11.2(6) .
K1 N6 C31 C33 95.1(3) .
C28 N6 C31 K1 85.0(2) .
Fe1 N6 C31 K1 -83.9(3) .
C29 C30 C31 N6 -0.9(4) .
K1 C30 C31 N6 85.9(3) .
C29 C30 C31 C33 -178.7(4) .
K1 C30 C31 C33 -91.9(4) .
C29 C30 C31 K1 -86.8(3) .
F5 K1 C31 N6 -86.5(3) 7_556
F18 K1 C31 N6 111.1(3) .
C9 K1 C31 N6 14.7(3) .
C8 K1 C31 N6 30.2(3) .
C5S K1 C31 N6 153.5(3) .
N2 K1 C31 N6 28.9(2) .
F6 K1 C31 N6 -29.5(3) .
C30 K1 C31 N6 -110.9(4) .
C4S K1 C31 N6 173.9(3) .
C7 K1 C31 N6 55.5(3) .
C6 K1 C31 N6 52.5(2) .
F5 K1 C31 C30 24.5(3) 7_556
F18 K1 C31 C30 -138.0(3) .
C9 K1 C31 C30 125.6(3) .
C8 K1 C31 C30 141.1(3) .
C5S K1 C31 C30 -95.5(3) .
N2 K1 C31 C30 139.8(3) .
F6 K1 C31 C30 81.4(3) .
C4S K1 C31 C30 -75.2(3) .
C7 K1 C31 C30 166.5(3) .
C6 K1 C31 C30 163.4(3) .
F5 K1 C31 C33 152.1(2) 7_556
F18 K1 C31 C33 -10.35(19) .
C9 K1 C31 C33 -106.7(2) .
C8 K1 C31 C33 -91.3(2) .
C5S K1 C31 C33 32.1(3) .
N2 K1 C31 C33 -92.5(2) .
F6 K1 C31 C33 -150.9(2) .
C30 K1 C31 C33 127.7(4) .
C4S K1 C31 C33 52.5(3) .
C7 K1 C31 C33 -65.9(2) .
C6 K1 C31 C33 -68.9(2) .
C30 C29 C32 F14 -8.9(6) .
C28 C29 C32 F14 171.6(4) .
C30 C29 C32 F15 113.1(6) .
C28 C29 C32 F15 -66.4(6) .
C30 C29 C32 F13 -127.4(5) .
C28 C29 C32 F13 53.1(7) .
K1 F18 C33 F17 -144.4(2) .
K1 F18 C33 F16 104.0(3) .
K1 F18 C33 C31 -18.7(3) .
N6 C31 C33 F17 46.5(5) .
C30 C31 C33 F17 -136.0(4) .
K1 C31 C33 F17 137.7(3) .
N6 C31 C33 F16 167.6(3) .
C30 C31 C33 F16 -14.9(5) .
K1 C31 C33 F16 -101.2(3) .
N6 C31 C33 F18 -73.5(4) .
C30 C31 C33 F18 104.0(4) .
K1 C31 C33 F18 17.8(3) .
N6 C31 C33 K1 -91.2(3) .
C30 C31 C33 K1 86.3(4) .
F5 K1 C33 F17 -139.3(4) 7_556
F18 K1 C33 F17 67.3(5) .
C9 K1 C33 F17 -14.0(5) .
C31 K1 C33 F17 -92.8(5) .
C8 K1 C33 F17 10.1(5) .
C5S K1 C33 F17 119.6(5) .
N2 K1 C33 F17 -9.9(5) .
F6 K1 C33 F17 -61.0(5) .
C30 K1 C33 F17 -121.8(5) .
C4S K1 C33 F17 144.4(6) .
C7 K1 C33 F17 27.2(5) .
C6 K1 C33 F17 14.8(5) .
F5 K1 C33 F16 58.0(4) 7_556
F18 K1 C33 F16 -95.3(4) .
C9 K1 C33 F16 -176.7(3) .
C31 K1 C33 F16 104.5(4) .
C8 K1 C33 F16 -152.5(3) .
C5S K1 C33 F16 -43.0(3) .
N2 K1 C33 F16 -172.6(3) .
F6 K1 C33 F16 136.3(3) .
C30 K1 C33 F16 75.6(3) .
C4S K1 C33 F16 -18.3(4) .
C7 K1 C33 F16 -135.5(3) .
C6 K1 C33 F16 -147.8(3) .
F5 K1 C33 F18 153.33(18) 7_556
C9 K1 C33 F18 -81.38(19) .
C31 K1 C33 F18 -160.2(3) .
C8 K1 C33 F18 -57.2(2) .
C5S K1 C33 F18 52.3(2) .
N2 K1 C33 F18 -77.27(18) .
F6 K1 C33 F18 -128.32(17) .
C30 K1 C33 F18 170.9(3) .
C4S K1 C33 F18 77.0(3) .
C7 K1 C33 F18 -40.15(19) .
C6 K1 C33 F18 -52.50(17) .
F5 K1 C33 C31 -46.5(3) 7_556
F18 K1 C33 C31 160.2(3) .
C9 K1 C33 C31 78.8(2) .
C8 K1 C33 C31 102.9(2) .
C5S K1 C33 C31 -147.5(3) .
N2 K1 C33 C31 82.9(2) .
F6 K1 C33 C31 31.8(2) .
C30 K1 C33 C31 -28.9(2) .
C4S K1 C33 C31 -122.8(3) .
C7 K1 C33 C31 120.0(2) .
C6 K1 C33 C31 107.7(2) .
C6S C1S C2S C3S 0.0 .
C7S C1S C2S C3S 178.9(17) .
C1S C2S C3S C4S 0.0 .
C2S C3S C4S C5S 0.0 .
C2S C3S C4S K1 75.3(5) .
F5 K1 C4S C3S -16.2(5) 7_556
F18 K1 C4S C3S 159.0(5) .
C9 K1 C4S C3S -143.7(6) .
C31 K1 C4S C3S 114.4(5) .
C8 K1 C4S C3S -114.6(5) .
C5S K1 C4S C3S -119.32(15) .
N2 K1 C4S C3S 177.8(4) .
F6 K1 C4S C3S 33.7(6) .
C30 K1 C4S C3S 89.4(5) .
C7 K1 C4S C3S -135.5(5) .
C6 K1 C4S C3S -164.0(4) .
F5 K1 C4S C5S 103.1(5) 7_556
F18 K1 C4S C5S -81.7(5) .
C9 K1 C4S C5S -24.4(6) .
C31 K1 C4S C5S -126.3(4) .
C8 K1 C4S C5S 4.7(5) .
N2 K1 C4S C5S -62.8(4) .
F6 K1 C4S C5S 153.0(6) .
C30 K1 C4S C5S -151.3(5) .
C7 K1 C4S C5S -16.1(4) .
C6 K1 C4S C5S -44.7(4) .
C3S C4S C5S C6S 0.0 .
K1 C4S C5S C6S -88.6(6) .
C3S C4S C5S K1 88.6(6) .
F5 K1 C5S C4S -82.9(4) 7_556
F18 K1 C5S C4S 86.8(5) .
C9 K1 C5S C4S 168.0(3) .
C31 K1 C5S C4S 54.3(4) .
C8 K1 C5S C4S -176.6(4) .
N2 K1 C5S C4S 136.6(3) .
F6 K1 C5S C4S -109.7(12) .
C30 K1 C5S C4S 28.6(4) .
C7 K1 C5S C4S 165.8(4) .
C6 K1 C5S C4S 141.9(4) .
F5 K1 C5S C6S 37.0(5) 7_556
F18 K1 C5S C6S -153.3(5) .
C9 K1 C5S C6S -72.2(3) .
C31 K1 C5S C6S 174.1(4) .
C8 K1 C5S C6S -56.7(4) .
N2 K1 C5S C6S -103.6(3) .
F6 K1 C5S C6S 10.1(12) .
C30 K1 C5S C6S 148.4(4) .
C4S K1 C5S C6S 119.86(9) .
C7 K1 C5S C6S -74.3(4) .
C6 K1 C5S C6S -98.3(4) .
C4S C5S C6S C1S 0.0 .
K1 C5S C6S C1S -81.4(5) .
C4S C5S C6S K1 81.4(6) .
C2S C1S C6S C5S 0.0 .
C7S C1S C6S C5S -178.8(18) .
C2S C1S C6S K1 -62.7(5) .
C7S C1S C6S K1 118.5(15) .
F5 K1 C6S C5S -144.6(4) 7_556
F18 K1 C6S C5S 24.1(4) .
C9 K1 C6S C5S 125.4(3) .
C31 K1 C6S C5S -6.9(5) .
C8 K1 C6S C5S 128.7(4) .
N2 K1 C6S C5S 93.9(3) .
F6 K1 C6S C5S -176.5(4) .
C30 K1 C6S C5S -36.4(5) .
C4S K1 C6S C5S -33.73(14) .
C7 K1 C6S C5S 106.1(4) .
C6 K1 C6S C5S 87.0(4) .
F5 K1 C6S C1S -24.0(5) 7_556
F18 K1 C6S C1S 144.7(5) .
C9 K1 C6S C1S -114.1(4) .
C31 K1 C6S C1S 113.7(6) .
C8 K1 C6S C1S -110.8(5) .
C5S K1 C6S C1S 120.5(2) .
N2 K1 C6S C1S -145.5(4) .
F6 K1 C6S C1S -56.0(4) .
C30 K1 C6S C1S 84.1(6) .
C4S K1 C6S C1S 86.8(3) .
C7 K1 C6S C1S -133.4(5) .
C6 K1 C6S C1S -152.5(5) .
C1D C2D C3D C4D -1.5(14) .
C7D C2D C3D C4D 170.2(15) .
C2D C3D C4D C5D 2.4(15) .
C2D C3D C4D K1 70.9(9) .
F5 K1 C4D C5D 91.4(7) 7_556
F18 K1 C4D C5D -96.6(7) .
C9 K1 C4D C5D -33.0(8) .
C31 K1 C4D C5D -136.0(7) .
C8 K1 C4D C5D -9.5(7) .
C5S K1 C4D C5D 15.1(12) .
N2 K1 C4D C5D -63.4(7) .
F6 K1 C4D C5D 140.6(10) .
C30 K1 C4D C5D -161.4(7) .
C4S K1 C4D C5D 147.0(14) .
C7 K1 C4D C5D -25.5(7) .
C6 K1 C4D C5D -51.3(7) .
F5 K1 C4D C3D -33.1(7) 7_556
F18 K1 C4D C3D 139.0(7) .
C9 K1 C4D C3D -157.4(6) .
C31 K1 C4D C3D 99.6(7) .
C8 K1 C4D C3D -133.9(6) .
C5S K1 C4D C3D -109.3(14) .
N2 K1 C4D C3D 172.1(6) .
F6 K1 C4D C3D 16.2(15) .
C30 K1 C4D C3D 74.2(7) .
C4S K1 C4D C3D 22.6(11) .
C7 K1 C4D C3D -150.0(6) .
C6 K1 C4D C3D -175.7(6) .
C3D C4D C5D C6D -0.6(16) .
K1 C4D C5D C6D -75.3(11) .
C3D C4D C5D K1 74.7(9) .
F5 K1 C5D C4D -96.7(7) 7_556
F18 K1 C5D C4D 71.2(6) .
C9 K1 C5D C4D 157.8(6) .
C31 K1 C5D C4D 45.6(7) .
C8 K1 C5D C4D 172.1(6) .
C5S K1 C5D C4D -19.3(19) .
N2 K1 C5D C4D 129.4(6) .
F6 K1 C5D C4D -158.3(6) .
C30 K1 C5D C4D 19.7(7) .
C4S K1 C5D C4D -13.0(6) .
C7 K1 C5D C4D 155.2(7) .
C6 K1 C5D C4D 131.9(6) .
F5 K1 C5D C6D 26.3(7) 7_556
F18 K1 C5D C6D -165.8(7) .
C9 K1 C5D C6D -79.2(7) .
C31 K1 C5D C6D 168.6(7) .
C8 K1 C5D C6D -64.9(7) .
C5S K1 C5D C6D 104(2) .
N2 K1 C5D C6D -107.5(6) .
F6 K1 C5D C6D -35.3(11) .
C30 K1 C5D C6D 142.7(7) .
C4S K1 C5D C6D 110.0(8) .
C7 K1 C5D C6D -81.8(7) .
C6 K1 C5D C6D -105.1(7) .
C4D C5D C6D C1D -2.0(15) .
K1 C5D C6D C1D -78.0(8) .
C4D C5D C6D K1 76.0(11) .
F5 K1 C6D C5D -155.1(7) 7_556
F18 K1 C6D C5D 12.8(7) .
C9 K1 C6D C5D 114.3(6) .
C31 K1 C6D C5D -13.9(8) .
C8 K1 C6D C5D 117.7(7) .
C5S K1 C6D C5D -22.7(6) .
N2 K1 C6D C5D 85.4(7) .
F6 K1 C6D C5D 164.4(5) .
C30 K1 C6D C5D -45.6(8) .
C4S K1 C6D C5D -47.3(6) .
C7 K1 C6D C5D 95.0(7) .
C6 K1 C6D C5D 76.9(7) .
F5 K1 C6D C1D -34.5(7) 7_556
F18 K1 C6D C1D 133.4(7) .
C9 K1 C6D C1D -125.1(6) .
C31 K1 C6D C1D 106.7(7) .
C8 K1 C6D C1D -121.7(7) .
C5S K1 C6D C1D 97.9(9) .
N2 K1 C6D C1D -154.0(6) .
F6 K1 C6D C1D -75.0(7) .
C30 K1 C6D C1D 75.0(8) .
C4S K1 C6D C1D 73.3(7) .
C7 K1 C6D C1D -144.4(7) .
C6 K1 C6D C1D -162.5(7) .
C5D C6D C1D C2D 2.8(13) .
K1 C6D C1D C2D -68.4(9) .
C3D C2D C1D C6D -1.1(13) .
C7D C2D C1D C6D -173.6(14) .
